data_4101432
loop_
_publ_author_name
'Zhu, Hongping'
'Oswald, Rainer B'
'Fan, Hongjun'
'Roesky, Herbert W'
'Ma, Qingjun'
'Yang, Zhi'
'Schmidt, Hans-Georg'
'Noltemeyer, Mathias'
'Starke, Kerstin'
'Hosmane, Narayan S'

_publ_section_title
;
 Aluminacyclopropene: syntheses, characterization, and reactivity
 toward terminal alkynes.
;
_journal_issue 15
_journal_name_full 'Journal of the American Chemical Society'
_journal_page_first 5100
_journal_page_last 5108
_journal_paper_doi 10.1021/ja057731p
_journal_volume 128
_journal_year 2006
_chemical_formula_sum 'C45 H53 Al N2'
_chemical_formula_weight 648.87
_chemical_name_systematic
; 
 ? 
;
_space_group_IT_number 2
_symmetry_cell_setting triclinic
_symmetry_space_group_name_Hall '-P 1'
_symmetry_space_group_name_H-M 'P -1'
_atom_sites_solution_hydrogens geom
_atom_sites_solution_primary direct
_atom_sites_solution_secondary difmap
_audit_creation_method SHELXL-97
_cell_angle_alpha 73.57(3)
_cell_angle_beta 75.60(3)
_cell_angle_gamma 72.74(3)
_cell_formula_units_Z 2
_cell_length_a 11.118(2)
_cell_length_b 12.440(3)
_cell_length_c 15.279(3)
_cell_measurement_temperature 100(2)
_cell_volume 1904.2(7)
_computing_structure_refinement 'SHELXL-97 (Sheldrick, 1997)'
_computing_structure_solution 'SHELXS-97 (Sheldrick, 1990)'
_diffrn_ambient_temperature 100(2)
_diffrn_measured_fraction_theta_full 0.998
_diffrn_measured_fraction_theta_max 0.998
_diffrn_measurement_device_type IPDS2
_diffrn_radiation_monochromator graphite
_diffrn_radiation_source 'fine-focus sealed tube'
_diffrn_radiation_type MoK\a
_diffrn_radiation_wavelength 0.71073
_diffrn_reflns_av_R_equivalents 0.0381
_diffrn_reflns_av_sigmaI/netI 0.0319
_diffrn_reflns_limit_h_max 13
_diffrn_reflns_limit_h_min -13
_diffrn_reflns_limit_k_max 15
_diffrn_reflns_limit_k_min -15
_diffrn_reflns_limit_l_max 19
_diffrn_reflns_limit_l_min -19
_diffrn_reflns_number 36702
_diffrn_reflns_theta_full 26.39
_diffrn_reflns_theta_max 26.39
_diffrn_reflns_theta_min 1.76
_diffrn_standards_decay_% 0
_diffrn_standards_interval_count 0
_diffrn_standards_interval_time 0
_diffrn_standards_number 0
_exptl_absorpt_coefficient_mu 0.086
_exptl_crystal_colour colorless
_exptl_crystal_density_diffrn 1.132
_exptl_crystal_density_meas ?
_exptl_crystal_density_method 'not measured'
_exptl_crystal_description block
_exptl_crystal_F_000 700
_exptl_crystal_size_max 0.2
_exptl_crystal_size_mid 0.2
_exptl_crystal_size_min 0.2
_refine_diff_density_max 0.557
_refine_diff_density_min -0.415
_refine_diff_density_rms 0.056
_refine_ls_extinction_coef none
_refine_ls_extinction_method none
_refine_ls_goodness_of_fit_ref 1.232
_refine_ls_hydrogen_treatment constr
_refine_ls_matrix_type full
_refine_ls_number_parameters 588
_refine_ls_number_reflns 7783
_refine_ls_number_restraints 407
_refine_ls_restrained_S_all 1.212
_refine_ls_R_factor_all 0.0818
_refine_ls_R_factor_gt 0.0736
_refine_ls_shift/su_max 0.011
_refine_ls_shift/su_mean 0.001
_refine_ls_structure_factor_coef Fsqd
_refine_ls_weighting_details 'calc w=1/[\s^2^(Fo^2^)+(0.0468P)^2^+1.9353P] where P=(Fo^2^+2Fc^2^)/3'
_refine_ls_weighting_scheme calc
_refine_ls_wR_factor_gt 0.1508
_refine_ls_wR_factor_ref 0.1549
_reflns_number_gt 7016
_reflns_number_total 7783
_reflns_threshold_expression >2sigma(I)
_cod_data_source_file ja057731psi20060220_024121.cif
_cod_data_source_block compound6
_cod_depositor_comments
;
The following automatic conversions were performed:

'_exptl_crystal_density_meas' value 'none' was changed to '?' - the
value is perceived as not measured.

Automatic conversion script
Id: cif_fix_values 3008 2015-01-20 13:52:24Z robertas 
;
_cod_original_sg_symbol_H-M P-1
_cod_database_code 4101432

loop_
_symmetry_equiv_pos_as_xyz
'x, y, z'
'-x, -y, -z'

loop_
_atom_site_label
_atom_site_type_symbol
_atom_site_fract_x
_atom_site_fract_y
_atom_site_fract_z
_atom_site_U_iso_or_equiv
_atom_site_adp_type
_atom_site_occupancy
_atom_site_symmetry_multiplicity
_atom_site_calc_flag
_atom_site_refinement_flags
_atom_site_disorder_assembly
_atom_site_disorder_group
C1 C 0.0239(2) 0.36720(19) 0.08833(15) 0.0201(5) Uani 1 1 d . . .
H1A H 0.0364 0.4441 0.0707 0.030 Uiso 1 1 calc R . .
H1B H -0.0635 0.3691 0.1179 0.030 Uiso 1 1 calc R . .
H1C H 0.0429 0.3364 0.0341 0.030 Uiso 1 1 calc R . .
C2 C 0.1114(2) 0.29183(18) 0.15465(14) 0.0149(4) Uani 1 1 d . . .
C3 C 0.0692(2) 0.19936(18) 0.21897(15) 0.0157(4) Uani 1 1 d . . .
H3A H -0.0012 0.1822 0.2085 0.019 Uiso 1 1 calc R . .
C4 C 0.1202(2) 0.12965(17) 0.29709(14) 0.0143(4) Uani 1 1 d . . .
C5 C 0.0408(2) 0.0514(2) 0.36474(15) 0.0208(5) Uani 1 1 d . . .
H5A H 0.0800 0.0140 0.4185 0.031 Uiso 1 1 calc R . .
H5B H 0.0358 -0.0058 0.3357 0.031 Uiso 1 1 calc R . .
H5C H -0.0438 0.0964 0.3830 0.031 Uiso 1 1 calc R . .
C11 C 0.2571(2) 0.41654(18) 0.08619(15) 0.0175(4) Uani 1 1 d . . .
C12 C 0.2363(2) 0.5162(2) 0.11965(16) 0.0211(5) Uani 1 1 d . . .
C13 C 0.2721(3) 0.6123(2) 0.05769(18) 0.0284(6) Uani 1 1 d . . .
H13A H 0.2570 0.6798 0.0779 0.034 Uiso 1 1 calc R . .
C14 C 0.3295(3) 0.6095(2) -0.03330(18) 0.0321(6) Uani 1 1 d . . .
H14A H 0.3534 0.6744 -0.0735 0.039 Uiso 1 1 calc R . .
C15 C 0.3513(3) 0.5106(2) -0.06401(17) 0.0287(6) Uani 1 1 d . . .
H15A H 0.3911 0.5091 -0.1250 0.034 Uiso 1 1 calc R . .
C16 C 0.3150(2) 0.4123(2) -0.00590(16) 0.0214(5) Uani 1 1 d . . .
C21 C 0.2682(2) 0.07335(18) 0.40272(14) 0.0148(4) Uani 1 1 d . . .
C22 C 0.3424(2) -0.04087(18) 0.41620(15) 0.0169(4) Uani 1 1 d . . .
C23 C 0.3783(2) -0.09265(19) 0.50299(16) 0.0215(5) Uani 1 1 d . . .
H23A H 0.4281 -0.1682 0.5134 0.026 Uiso 1 1 calc R . .
C24 C 0.3417(2) -0.0344(2) 0.57313(16) 0.0234(5) Uani 1 1 d . . .
H24A H 0.3665 -0.0707 0.6303 0.028 Uiso 1 1 calc R . .
C25 C 0.2683(2) 0.0780(2) 0.55890(15) 0.0209(5) Uani 1 1 d . . .
H25A H 0.2434 0.1167 0.6069 0.025 Uiso 1 1 calc R . .
C26 C 0.2308(2) 0.13425(18) 0.47339(15) 0.0173(4) Uani 1 1 d . . .
C121 C 0.1754(2) 0.5204(2) 0.21995(16) 0.0247(5) Uani 1 1 d . . .
H12A H 0.1955 0.4414 0.2575 0.030 Uiso 1 1 calc R . .
C122 C 0.0296(3) 0.5625(3) 0.2323(2) 0.0363(6) Uani 1 1 d . . .
H12B H -0.0045 0.5092 0.2169 0.055 Uiso 1 1 calc R . .
H12C H 0.0069 0.6374 0.1922 0.055 Uiso 1 1 calc R . .
H12D H -0.0051 0.5674 0.2956 0.055 Uiso 1 1 calc R . .
C123 C 0.2287(3) 0.5948(2) 0.25773(17) 0.0297(6) Uani 1 1 d . . .
H12E H 0.1990 0.5841 0.3235 0.045 Uiso 1 1 calc R . .
H12F H 0.2000 0.6746 0.2283 0.045 Uiso 1 1 calc R . .
H12G H 0.3206 0.5723 0.2451 0.045 Uiso 1 1 calc R . .
C161 C 0.3371(2) 0.3076(2) -0.04612(15) 0.0226(5) Uani 1 1 d . . .
H16A H 0.3048 0.2475 0.0030 0.027 Uiso 1 1 calc R . .
C162 C 0.2632(3) 0.3378(2) -0.12587(17) 0.0282(5) Uani 1 1 d . . .
H16B H 0.1749 0.3726 -0.1054 0.042 Uiso 1 1 calc R . .
H16C H 0.2695 0.2687 -0.1448 0.042 Uiso 1 1 calc R . .
H16D H 0.2990 0.3911 -0.1773 0.042 Uiso 1 1 calc R . .
C163 C 0.4793(3) 0.2583(2) -0.08027(18) 0.0323(6) Uani 1 1 d . . .
H16E H 0.5254 0.2391 -0.0303 0.048 Uiso 1 1 calc R . .
H16F H 0.5122 0.3149 -0.1302 0.048 Uiso 1 1 calc R . .
H16G H 0.4894 0.1901 -0.1017 0.048 Uiso 1 1 calc R . .
C221 C 0.3845(2) -0.11088(19) 0.34184(15) 0.0196(5) Uani 1 1 d . . .
H22A H 0.3581 -0.0600 0.2844 0.023 Uiso 1 1 calc R . .
C222 C 0.3198(3) -0.2119(2) 0.3696(2) 0.0312(6) Uani 1 1 d . . .
H22B H 0.2286 -0.1824 0.3771 0.047 Uiso 1 1 calc R . .
H22C H 0.3419 -0.2614 0.4270 0.047 Uiso 1 1 calc R . .
H22D H 0.3484 -0.2551 0.3221 0.047 Uiso 1 1 calc R . .
C223 C 0.5299(2) -0.1571(2) 0.32259(17) 0.0254(5) Uani 1 1 d . . .
H22E H 0.5701 -0.0938 0.3034 0.038 Uiso 1 1 calc R . .
H22F H 0.5532 -0.1989 0.2743 0.038 Uiso 1 1 calc R . .
H22G H 0.5576 -0.2079 0.3780 0.038 Uiso 1 1 calc R . .
C261 C 0.1483(2) 0.25791(19) 0.46179(16) 0.0211(5) Uani 1 1 d . . .
H26A H 0.1435 0.2882 0.3958 0.025 Uiso 1 1 calc R . .
C262 C 0.0120(3) 0.2604(2) 0.51548(19) 0.0327(6) Uani 1 1 d . . .
H26B H -0.0250 0.2147 0.4934 0.049 Uiso 1 1 calc R . .
H26C H -0.0387 0.3386 0.5064 0.049 Uiso 1 1 calc R . .
H26D H 0.0141 0.2293 0.5803 0.049 Uiso 1 1 calc R . .
C263 C 0.2058(3) 0.3368(2) 0.4911(2) 0.0370(7) Uani 1 1 d . . .
H26E H 0.2932 0.3304 0.4600 0.055 Uiso 1 1 calc R . .
H26F H 0.2026 0.3143 0.5570 0.055 Uiso 1 1 calc R . .
H26G H 0.1577 0.4154 0.4746 0.055 Uiso 1 1 calc R . .
Al1 Al 0.34645(7) 0.21150(6) 0.22174(5) 0.01990(17) Uani 1 1 d D . .
N1 N 0.22298(17) 0.31446(15) 0.15089(12) 0.0156(4) Uani 1 1 d D A .
N2 N 0.23160(17) 0.13272(15) 0.31314(12) 0.0141(4) Uani 1 1 d D A .
C31 C 0.4821(6) 0.1076(8) 0.1512(6) 0.0219(14) Uani 0.671(13) 1 d PDU A 1
H31A H 0.4610 0.0706 0.1142 0.026 Uiso 0.671(13) 1 calc PR A 1
C32 C 0.6053(4) 0.0913(6) 0.1574(5) 0.0212(11) Uani 0.671(13) 1 d PDU A 1
H32A H 0.6199 0.1323 0.1944 0.025 Uiso 0.671(13) 1 calc PR A 1
C33 C 0.7206(5) 0.0162(8) 0.1127(6) 0.0220(13) Uani 0.671(13) 1 d PDU A 1
C34 C 0.7334(5) -0.0137(6) 0.0305(4) 0.0225(12) Uani 0.671(13) 1 d PDU A 1
H34A H 0.6649 0.0128 -0.0010 0.027 Uiso 0.671(13) 1 calc PR A 1
C35 C 0.8469(5) -0.0830(5) -0.0065(4) 0.0245(12) Uani 0.671(13) 1 d PDU A 1
H35A H 0.8537 -0.1006 -0.0630 0.029 Uiso 0.671(13) 1 calc PR A 1
C36 C 0.9508(5) -0.1264(5) 0.0395(4) 0.0262(12) Uani 0.671(13) 1 d PDU A 1
H36A H 1.0264 -0.1729 0.0144 0.031 Uiso 0.671(13) 1 calc PR A 1
C37 C 0.9389(5) -0.0989(6) 0.1233(5) 0.0258(12) Uani 0.671(13) 1 d PDU A 1
H37A H 1.0059 -0.1281 0.1564 0.031 Uiso 0.671(13) 1 calc PR A 1
C38 C 0.8254(5) -0.0267(4) 0.1574(4) 0.0224(12) Uani 0.671(13) 1 d PDU A 1
H38A H 0.8194 -0.0062 0.2126 0.027 Uiso 0.671(13) 1 calc PR A 1
C41 C 0.4360(7) 0.2855(8) 0.2708(6) 0.0165(12) Uani 0.671(13) 1 d PDU A 1
C42 C 0.4981(6) 0.3286(6) 0.2969(6) 0.0151(11) Uani 0.671(13) 1 d PDU A 1
C43 C 0.5805(7) 0.3755(10) 0.3256(10) 0.0128(11) Uani 0.671(13) 1 d PDU A 1
C44 C 0.7139(7) 0.3293(8) 0.3104(8) 0.0140(12) Uani 0.671(13) 1 d PDU A 1
H44A H 0.7473 0.2687 0.2801 0.017 Uiso 0.671(13) 1 calc PR A 1
C45 C 0.7975(7) 0.3707(8) 0.3391(6) 0.0129(11) Uani 0.671(13) 1 d PDU A 1
H45A H 0.8850 0.3372 0.3301 0.016 Uiso 0.671(13) 1 calc PR A 1
C46 C 0.7458(7) 0.4651(7) 0.3820(6) 0.0124(12) Uani 0.671(13) 1 d PU A 1
H46A H 0.7996 0.4963 0.3999 0.015 Uiso 0.671(13) 1 calc PR A 1
C47 C 0.6148(8) 0.5111(8) 0.3975(8) 0.0157(12) Uani 0.671(13) 1 d PU A 1
H47A H 0.5817 0.5733 0.4259 0.019 Uiso 0.671(13) 1 calc PR A 1
C48 C 0.5315(7) 0.4667(7) 0.3716(8) 0.0131(11) Uani 0.671(13) 1 d PU A 1
H48A H 0.4436 0.4972 0.3847 0.016 Uiso 0.671(13) 1 calc PR A 1
C31A C 0.4074(13) 0.3033(17) 0.2841(14) 0.036(4) Uani 0.329(13) 1 d PDU A 2
H31B H 0.3445 0.3506 0.3189 0.043 Uiso 0.329(13) 1 calc PR A 2
C32A C 0.5260(13) 0.3035(17) 0.2808(13) 0.037(4) Uani 0.329(13) 1 d PDU A 2
H32B H 0.5818 0.2531 0.2454 0.044 Uiso 0.329(13) 1 calc PR A 2
C33A C 0.5989(17) 0.359(2) 0.316(2) 0.038(4) Uani 0.329(13) 1 d PDU A 2
C34A C 0.7303(19) 0.325(2) 0.306(2) 0.045(5) Uani 0.329(13) 1 d PDU A 2
H34C H 0.7767 0.2645 0.2775 0.054 Uiso 0.329(13) 1 calc PR A 2
C35A C 0.790(2) 0.383(2) 0.338(2) 0.060(6) Uani 0.329(13) 1 d PDU A 2
H35B H 0.8792 0.3654 0.3255 0.072 Uiso 0.329(13) 1 calc PR A 2
C36A C 0.729(2) 0.465(3) 0.386(2) 0.059(6) Uani 0.329(13) 1 d PDU A 2
H36B H 0.7744 0.4957 0.4116 0.071 Uiso 0.329(13) 1 calc PR A 2
C37A C 0.599(2) 0.503(2) 0.396(2) 0.052(5) Uani 0.329(13) 1 d PDU A 2
H37B H 0.5528 0.5606 0.4273 0.063 Uiso 0.329(13) 1 calc PR A 2
C38A C 0.5392(19) 0.449(2) 0.3575(19) 0.043(4) Uani 0.329(13) 1 d PDU A 2
H38B H 0.4513 0.4774 0.3599 0.052 Uiso 0.329(13) 1 calc PR A 2
C41A C 0.4879(17) 0.124(2) 0.1576(16) 0.057(6) Uani 0.329(13) 1 d PDU A 2
C42A C 0.598(2) 0.072(2) 0.1422(18) 0.108(9) Uani 0.329(13) 1 d PDU A 2
C43A C 0.721(2) 0.007(2) 0.1118(17) 0.073(5) Uani 0.329(13) 1 d PDU A 2
C44A C 0.744(3) -0.024(2) 0.0275(17) 0.107(7) Uani 0.329(13) 1 d PDU A 2
H44B H 0.6779 0.0022 -0.0062 0.128 Uiso 0.329(13) 1 calc PR A 2
C45A C 0.857(3) -0.092(3) -0.010(3) 0.165(16) Uani 0.329(13) 1 d PDU A 2
H45B H 0.8753 -0.1178 -0.0647 0.198 Uiso 0.329(13) 1 calc PR A 2
C46A C 0.940(4) -0.111(3) 0.053(4) 0.172(16) Uani 0.329(13) 1 d PU A 2
H46B H 1.0209 -0.1582 0.0381 0.207 Uiso 0.329(13) 1 calc PR A 2
C47A C 0.922(4) -0.076(4) 0.127(3) 0.155(14) Uani 0.329(13) 1 d PU A 2
H47B H 0.9942 -0.0985 0.1545 0.186 Uiso 0.329(13) 1 calc PR A 2
C48A C 0.825(4) -0.017(3) 0.169(2) 0.151(12) Uani 0.329(13) 1 d PU A 2
H48C H 0.8172 0.0067 0.2229 0.182 Uiso 0.329(13) 1 calc PR A 2

loop_
_atom_site_aniso_label
_atom_site_aniso_U_11
_atom_site_aniso_U_22
_atom_site_aniso_U_33
_atom_site_aniso_U_23
_atom_site_aniso_U_13
_atom_site_aniso_U_12
C1 0.0208(12) 0.0207(11) 0.0184(11) 0.0016(9) -0.0077(9) -0.0066(9)
C2 0.0167(11) 0.0161(10) 0.0120(10) -0.0034(8) -0.0055(8) -0.0015(8)
C3 0.0144(10) 0.0175(10) 0.0179(10) -0.0036(8) -0.0051(8) -0.0065(8)
C4 0.0175(11) 0.0132(10) 0.0124(10) -0.0041(8) -0.0013(8) -0.0040(8)
C5 0.0189(11) 0.0239(12) 0.0194(11) 0.0008(9) -0.0042(9) -0.0097(9)
C11 0.0198(11) 0.0165(10) 0.0162(10) 0.0044(8) -0.0084(9) -0.0081(9)
C12 0.0233(12) 0.0212(11) 0.0201(11) 0.0030(9) -0.0106(9) -0.0094(9)
C13 0.0389(15) 0.0208(12) 0.0303(13) 0.0010(10) -0.0128(11) -0.0156(11)
C14 0.0444(16) 0.0274(13) 0.0251(13) 0.0118(10) -0.0123(12) -0.0214(12)
C15 0.0361(14) 0.0363(14) 0.0154(11) 0.0053(10) -0.0077(10) -0.0195(12)
C16 0.0215(12) 0.0246(12) 0.0178(11) 0.0033(9) -0.0089(9) -0.0083(9)
C21 0.0176(11) 0.0162(10) 0.0107(10) 0.0024(8) -0.0044(8) -0.0079(8)
C22 0.0180(11) 0.0161(10) 0.0162(10) 0.0003(8) -0.0039(8) -0.0068(9)
C23 0.0249(12) 0.0158(11) 0.0204(11) 0.0023(9) -0.0069(9) -0.0036(9)
C24 0.0295(13) 0.0249(12) 0.0143(11) 0.0030(9) -0.0095(9) -0.0067(10)
C25 0.0285(13) 0.0237(12) 0.0130(10) -0.0055(9) -0.0037(9) -0.0088(10)
C26 0.0189(11) 0.0162(10) 0.0169(11) -0.0009(8) -0.0037(9) -0.0069(9)
C121 0.0361(14) 0.0201(11) 0.0211(12) -0.0009(9) -0.0068(10) -0.0139(10)
C122 0.0348(15) 0.0431(16) 0.0378(15) -0.0149(13) -0.0013(12) -0.0183(13)
C123 0.0417(16) 0.0294(13) 0.0235(12) -0.0042(10) -0.0085(11) -0.0162(12)
C161 0.0261(13) 0.0275(12) 0.0142(11) -0.0011(9) -0.0030(9) -0.0104(10)
C162 0.0314(14) 0.0351(14) 0.0194(12) -0.0058(10) -0.0065(10) -0.0089(11)
C163 0.0306(14) 0.0400(15) 0.0225(13) -0.0018(11) -0.0045(11) -0.0084(12)
C221 0.0228(12) 0.0170(11) 0.0184(11) -0.0033(9) -0.0048(9) -0.0038(9)
C222 0.0308(14) 0.0259(13) 0.0416(15) -0.0148(11) -0.0033(12) -0.0097(11)
C223 0.0261(13) 0.0256(12) 0.0232(12) -0.0077(10) -0.0021(10) -0.0043(10)
C261 0.0288(13) 0.0170(11) 0.0169(11) -0.0021(9) -0.0068(9) -0.0041(9)
C262 0.0292(14) 0.0286(13) 0.0360(15) -0.0098(11) -0.0054(11) 0.0011(11)
C263 0.0480(17) 0.0239(13) 0.0455(17) -0.0121(12) -0.0133(14) -0.0102(12)
Al1 0.0175(3) 0.0232(4) 0.0179(3) 0.0080(3) -0.0085(3) -0.0109(3)
N1 0.0207(10) 0.0150(9) 0.0112(8) 0.0020(7) -0.0055(7) -0.0069(7)
N2 0.0174(9) 0.0149(9) 0.0103(8) 0.0003(7) -0.0034(7) -0.0063(7)
C31 0.016(2) 0.018(2) 0.022(2) 0.0029(18) 0.005(2) -0.0041(18)
C32 0.0164(19) 0.015(2) 0.0215(19) 0.0006(15) 0.0043(15) 0.0010(14)
C33 0.0162(19) 0.015(3) 0.026(3) -0.004(2) 0.0047(19) 0.0020(18)
C34 0.0156(19) 0.020(2) 0.026(2) -0.0029(17) 0.0010(16) -0.0031(17)
C35 0.028(2) 0.017(2) 0.029(2) -0.0135(17) 0.0060(16) -0.0073(17)
C36 0.0139(19) 0.015(2) 0.041(2) -0.0106(17) 0.0089(16) 0.0017(16)
C37 0.0150(19) 0.017(2) 0.037(2) -0.0054(18) -0.0002(16) 0.0033(15)
C38 0.018(2) 0.0157(19) 0.026(2) -0.0055(17) 0.0013(16) 0.0033(15)
C41 0.011(2) 0.021(2) 0.018(2) -0.0004(17) -0.007(2) -0.006(2)
C42 0.015(2) 0.013(2) 0.015(2) -0.0009(15) -0.0045(19) -0.0015(18)
C43 0.014(2) 0.012(2) 0.013(2) 0.0001(17) -0.004(2) -0.0050(18)
C44 0.017(2) 0.013(2) 0.016(2) -0.0083(19) -0.0036(19) -0.0041(17)
C45 0.012(2) 0.012(2) 0.018(2) -0.0067(18) -0.003(2) -0.0040(17)
C46 0.0134(19) 0.014(2) 0.014(2) -0.0072(19) -0.0040(17) -0.0052(18)
C47 0.015(2) 0.014(2) 0.017(2) -0.0058(19) -0.0022(18) -0.0023(18)
C48 0.0134(19) 0.0113(18) 0.014(3) -0.0030(16) -0.0022(17) -0.0028(15)
C31A 0.019(6) 0.042(9) 0.025(7) 0.010(5) 0.003(5) -0.001(6)
C32A 0.027(6) 0.045(10) 0.022(8) 0.013(5) -0.003(5) -0.006(6)
C33A 0.035(7) 0.034(10) 0.031(11) 0.013(5) -0.008(7) -0.006(5)
C34A 0.028(6) 0.055(10) 0.038(9) 0.005(7) 0.002(7) -0.009(6)
C35A 0.032(8) 0.064(15) 0.075(14) 0.004(9) -0.019(8) -0.009(7)
C36A 0.058(11) 0.069(13) 0.053(12) 0.004(8) -0.012(10) -0.035(10)
C37A 0.057(11) 0.043(9) 0.047(10) 0.001(6) 0.005(8) -0.021(7)
C38A 0.030(6) 0.059(12) 0.026(10) 0.002(6) -0.002(5) -0.004(5)
C41A 0.084(9) 0.046(11) 0.052(10) 0.027(7) -0.049(8) -0.038(7)
C42A 0.149(14) 0.030(10) 0.076(14) 0.019(8) 0.034(11) 0.006(9)
C43A 0.120(11) 0.028(9) 0.046(9) 0.010(6) 0.023(8) -0.030(8)
C44A 0.167(16) 0.067(12) 0.110(13) -0.061(11) 0.033(11) -0.073(12)
C45A 0.21(3) 0.11(2) 0.18(3) -0.11(2) 0.08(2) -0.07(2)
C46A 0.139(18) 0.11(2) 0.24(4) -0.02(3) 0.06(2) -0.078(16)
C47A 0.135(15) 0.13(3) 0.15(3) 0.068(19) -0.027(19) -0.043(16)
C48A 0.179(19) 0.17(3) 0.056(13) 0.055(13) -0.028(14) -0.044(19)

loop_
_atom_type_symbol
_atom_type_description
_atom_type_scat_dispersion_real
_atom_type_scat_dispersion_imag
_atom_type_scat_source
C C 0.0033 0.0016 'International Tables Vol C Tables 4.2.6.8 and 6.1.1.4'
H H 0.0000 0.0000 'International Tables Vol C Tables 4.2.6.8 and 6.1.1.4'
N N 0.0061 0.0033 'International Tables Vol C Tables 4.2.6.8 and 6.1.1.4'
Al Al 0.0645 0.0514 'International Tables Vol C Tables 4.2.6.8 and 6.1.1.4'

loop_
_geom_angle_atom_site_label_1
_geom_angle_atom_site_label_2
_geom_angle_atom_site_label_3
_geom_angle
N1 C2 C3 122.99(19)
N1 C2 C1 120.37(19)
C3 C2 C1 116.65(19)
C4 C3 C2 127.8(2)
N2 C4 C3 122.57(19)
N2 C4 C5 120.94(18)
C3 C4 C5 116.47(19)
C16 C11 C12 121.5(2)
C16 C11 N1 120.0(2)
C12 C11 N1 118.42(19)
C13 C12 C11 117.9(2)
C13 C12 C121 120.6(2)
C11 C12 C121 121.6(2)
C14 C13 C12 121.4(2)
C15 C14 C13 119.8(2)
C14 C15 C16 121.6(2)
C15 C16 C11 117.9(2)
C15 C16 C161 118.5(2)
C11 C16 C161 123.6(2)
C26 C21 C22 121.46(19)
C26 C21 N2 118.35(19)
C22 C21 N2 120.16(19)
C23 C22 C21 117.8(2)
C23 C22 C221 118.9(2)
C21 C22 C221 123.38(19)
C24 C23 C22 121.5(2)
C23 C24 C25 120.1(2)
C24 C25 C26 120.8(2)
C25 C26 C21 118.4(2)
C25 C26 C261 118.7(2)
C21 C26 C261 122.93(19)
C12 C121 C122 111.8(2)
C12 C121 C123 112.5(2)
C122 C121 C123 109.7(2)
C16 C161 C163 112.1(2)
C16 C161 C162 111.0(2)
C163 C161 C162 109.5(2)
C22 C221 C223 111.65(19)
C22 C221 C222 111.03(19)
C223 C221 C222 109.52(19)
C26 C261 C263 112.3(2)
C26 C261 C262 110.76(19)
C263 C261 C262 110.4(2)
C41A Al1 N1 116.3(8)
C41A Al1 N2 118.0(8)
N1 Al1 N2 96.78(8)
C41A Al1 C41 98.0(8)
N1 Al1 C41 114.7(3)
N2 Al1 C41 114.2(3)
C41A Al1 C31 7.4(10)
N1 Al1 C31 113.3(3)
N2 Al1 C31 112.8(3)
C41 Al1 C31 105.3(3)
C41A Al1 C31A 108.7(7)
N1 Al1 C31A 108.5(6)
N2 Al1 C31A 107.7(5)
C41 Al1 C31A 10.7(5)
C31 Al1 C31A 116.0(5)
C2 N1 C11 120.04(17)
C2 N1 Al1 122.00(14)
C11 N1 Al1 117.81(14)
C4 N2 C21 119.50(17)
C4 N2 Al1 122.16(14)
C21 N2 Al1 118.34(14)
C32 C31 Al1 119.3(7)
C31 C32 C33 128.3(6)
C34 C33 C38 117.1(5)
C34 C33 C32 125.7(5)
C38 C33 C32 117.3(6)
C33 C34 C35 121.1(5)
C34 C35 C36 121.2(5)
C37 C36 C35 118.5(4)
C36 C37 C38 119.0(5)
C37 C38 C33 123.0(5)
C42 C41 Al1 175.6(8)
C41 C42 C43 176.1(8)
C48 C43 C44 118.1(5)
C48 C43 C42 121.3(5)
C44 C43 C42 120.5(5)
C45 C44 C43 122.4(5)
C44 C45 C46 118.1(6)
C47 C46 C45 119.9(5)
C46 C47 C48 121.7(5)
C47 C48 C43 119.7(5)
C32A C31A Al1 126.9(15)
C31A C32A C33A 139.5(16)
C38A C33A C34A 117.1(14)
C38A C33A C32A 121.4(14)
C34A C33A C32A 121.5(14)
C33A C34A C35A 117.8(17)
C36A C35A C34A 124(2)
C37A C36A C35A 119.6(19)
C36A C37A C38A 115.9(18)
C33A C38A C37A 125.1(16)
C42A C41A Al1 156(3)
C41A C42A C43A 171(3)
C44A C43A C42A 118(2)
C44A C43A C48A 123(2)
C42A C43A C48A 118(2)
C45A C44A C43A 126(2)
C44A C45A C46A 104(3)
C47A C46A C45A 131(4)
C46A C47A C48A 131(5)
C47A C48A C43A 105(3)

loop_
_geom_bond_atom_site_label_1
_geom_bond_atom_site_label_2
_geom_bond_distance
C1 C2 1.505(3)
C2 N1 1.335(3)
C2 C3 1.400(3)
C3 C4 1.399(3)
C4 N2 1.334(3)
C4 C5 1.510(3)
C11 C16 1.403(3)
C11 C12 1.408(3)
C11 N1 1.457(3)
C12 C13 1.392(3)
C12 C121 1.522(3)
C13 C14 1.384(4)
C14 C15 1.374(4)
C15 C16 1.395(3)
C16 C161 1.524(3)
C21 C26 1.402(3)
C21 C22 1.402(3)
C21 N2 1.453(3)
C22 C23 1.400(3)
C22 C221 1.524(3)
C23 C24 1.374(3)
C24 C25 1.381(3)
C25 C26 1.397(3)
C26 C261 1.526(3)
C121 C122 1.528(4)
C121 C123 1.530(3)
C161 C163 1.531(4)
C161 C162 1.535(3)
C221 C223 1.529(3)
C221 C222 1.536(3)
C261 C263 1.528(3)
C261 C262 1.529(4)
Al1 C41A 1.854(15)
Al1 N1 1.900(2)
Al1 N2 1.9032(19)
Al1 C41 1.925(6)
Al1 C31 1.983(6)
Al1 C31A 2.017(14)
C31 C32 1.347(9)
C32 C33 1.482(6)
C33 C34 1.371(7)
C33 C38 1.388(8)
C34 C35 1.389(6)
C35 C36 1.391(8)
C36 C37 1.383(8)
C37 C38 1.392(6)
C41 C42 1.183(8)
C42 C43 1.427(6)
C43 C48 1.404(6)
C43 C44 1.407(7)
C44 C45 1.392(7)
C45 C46 1.409(6)
C46 C47 1.384(7)
C47 C48 1.389(6)
C31A C32A 1.308(16)
C32A C33A 1.483(15)
C33A C38A 1.357(15)
C33A C34A 1.376(16)
C34A C35A 1.361(17)
C35A C36A 1.338(17)
C36A C37A 1.365(17)
C37A C38A 1.375(16)
C41A C42A 1.201(17)
C42A C43A 1.404(17)
C43A C44A 1.391(19)
C43A C48A 1.53(4)
C44A C45A 1.381(19)
C45A C46A 1.42(6)
C46A C47A 1.27(5)
C47A C48A 1.26(4)
